data_7108035
loop_
_publ_author_name
'Masahito Murai'
'Sachie Kitabata'
'Kazuhiro Okamoto'
'Kouichi Ohe'

_publ_section_title
;
 Gold-catalysed cycloisomerisation reactions of 2-(2-propynyl)pyridine
 N-oxides leading to indolizinones
;
_journal_coden_Cambridge 0182
_journal_name_full Chem.Commun.
_journal_page_first 7622
_journal_paper_doi 10.1039/c2cc32628k
_journal_volume 48
_journal_year 2012
_chemical_formula_moiety 'C22 H17 N O3 '
_chemical_formula_sum 'C22 H17 N O3'
_chemical_formula_weight 343.38
_space_group_IT_number 14
_symmetry_cell_setting monoclinic
_symmetry_Int_Tables_number 14
_symmetry_space_group_name_Hall '-P 2yn'
_symmetry_space_group_name_H-M 'P 1 21/n 1'
_cell_angle_alpha 90.0000
_cell_angle_beta 101.160(6)
_cell_angle_gamma 90.0000
_cell_formula_units_Z 4
_cell_length_a 8.959(5)
_cell_length_b 9.523(5)
_cell_length_c 20.814(11)
_cell_measurement_reflns_used 3959
_cell_measurement_temperature 153(1)
_cell_measurement_theta_max 27.4
_cell_measurement_theta_min 3.2
_cell_volume 1742.2(16)
_computing_cell_refinement CrystalClear
_computing_data_collection CrystalClear
_computing_data_reduction CrystalStructure
_computing_publication_material 'CrystalStructure 3.8'
_computing_structure_refinement CRYSTALS
_computing_structure_solution SIR92
_diffrn_ambient_temperature 153(1)
_diffrn_detector_area_resol_mean 7.31
_diffrn_measured_fraction_theta_full 0.991
_diffrn_measured_fraction_theta_max 0.991
_diffrn_measurement_device_type 'Rigaku Saturn'
_diffrn_measurement_method \w
_diffrn_radiation_type 'Mo K\a'
_diffrn_radiation_wavelength 0.71070
_diffrn_reflns_av_R_equivalents 0.048
_diffrn_reflns_limit_h_max 11
_diffrn_reflns_limit_h_min -9
_diffrn_reflns_limit_k_max 12
_diffrn_reflns_limit_k_min -10
_diffrn_reflns_limit_l_max 26
_diffrn_reflns_limit_l_min -26
_diffrn_reflns_number 12952
_diffrn_reflns_theta_full 27.47
_diffrn_reflns_theta_max 27.47
_exptl_absorpt_coefficient_mu 0.087
_exptl_absorpt_correction_T_max 0.983
_exptl_absorpt_correction_T_min 0.976
_exptl_absorpt_correction_type numerical
_exptl_absorpt_process_details
;
Higashi, T. (1999). Program for Absorption Correction.
Rigaku Corporation, Tokyo, Japan.
;
_exptl_crystal_colour red
_exptl_crystal_density_diffrn 1.309
_exptl_crystal_density_method 'not measured'
_exptl_crystal_description block
_exptl_crystal_F_000 720.00
_exptl_crystal_size_max 0.20
_exptl_crystal_size_mid 0.20
_exptl_crystal_size_min 0.20
_refine_diff_density_max 0.38
_refine_diff_density_min -0.41
_refine_ls_extinction_method none
_refine_ls_goodness_of_fit_ref 1.001
_refine_ls_hydrogen_treatment refall
_refine_ls_number_parameters 252
_refine_ls_number_reflns 3949
_refine_ls_R_factor_gt 0.0590
_refine_ls_shift/su_max 0.0000
_refine_ls_structure_factor_coef F
_refine_ls_weighting_details 'w = 1/[0.0010Fo^2^ + 1.4500\s(Fo^2^) + 0.5000]'
_refine_ls_weighting_scheme calc
_refine_ls_wR_factor_ref 0.1026
_reflns_number_gt 1916
_reflns_number_total 3949
_reflns_threshold_expression F^2^>2.0\s(F^2^)
_cod_data_source_file c2cc32628k.txt
_cod_data_source_block '__murai091012-1'
_cod_original_cell_volume 1742.1(15)
_cod_original_formula_sum 'C22 H17 N O3 '
_cod_database_code 7108035

loop_
_symmetry_equiv_pos_site_id
_symmetry_equiv_pos_as_xyz
1 +X,+Y,+Z
2 1/2-X,1/2+Y,1/2-Z
3 -X,-Y,-Z
4 1/2+X,1/2-Y,1/2+Z

loop_
_atom_site_label
_atom_site_type_symbol
_atom_site_fract_x
_atom_site_fract_y
_atom_site_fract_z
_atom_site_U_iso_or_equiv
_atom_site_adp_type
_atom_site_occupancy
_atom_site_symmetry_multiplicity
_atom_site_calc_flag
_atom_site_refinement_flags
O(1) O 0.4528(2) 0.7538(2) 0.00471(11) 0.0359(6) Uani 1.00 1 d .
O(2) O 0.2150(2) 0.6881(2) 0.01070(11) 0.0332(6) Uani 1.00 1 d .
O(3) O 0.3230(2) 0.7810(2) 0.13568(12) 0.0420(7) Uani 1.00 1 d .
N(1) N 0.2479(3) 0.4200(2) 0.16865(13) 0.0323(7) Uani 1.00 1 d .
C(1) C 0.2780(4) 0.3357(3) 0.22090(17) 0.0383(9) Uani 1.00 1 d .
C(2) C 0.3223(4) 0.1986(3) 0.21973(18) 0.0412(10) Uani 1.00 1 d .
C(3) C 0.3399(3) 0.1416(3) 0.16058(17) 0.0364(9) Uani 1.00 1 d .
C(4) C 0.3109(3) 0.2249(3) 0.10497(17) 0.0366(9) Uani 1.00 1 d .
C(5) C 0.2665(3) 0.3633(3) 0.11083(16) 0.0320(9) Uani 1.00 1 d .
C(6) C 0.2369(3) 0.4596(3) 0.05398(15) 0.0297(8) Uani 1.00 1 d .
C(7) C 0.1604(3) 0.3983(3) -0.01051(16) 0.0373(9) Uani 1.00 1 d .
C(8) C 0.2749(3) 0.5947(3) 0.06119(15) 0.0282(8) Uani 1.00 1 d .
C(9) C 0.3641(3) 0.6665(3) 0.12083(16) 0.0314(9) Uani 1.00 1 d .
C(10) C 0.5092(3) 0.6040(3) 0.15627(15) 0.0300(8) Uani 1.00 1 d .
C(11) C 0.5681(4) 0.6510(3) 0.21908(17) 0.0379(9) Uani 1.00 1 d .
C(12) C 0.7083(4) 0.6063(4) 0.25172(19) 0.0481(11) Uani 1.00 1 d .
C(13) C 0.7907(4) 0.5111(3) 0.22221(19) 0.0457(11) Uani 1.00 1 d .
C(14) C 0.7330(4) 0.4620(3) 0.16009(18) 0.0401(10) Uani 1.00 1 d .
C(15) C 0.5930(3) 0.5074(3) 0.12643(16) 0.0326(9) Uani 1.00 1 d .
C(16) C 0.3182(3) 0.7764(3) -0.00968(15) 0.0292(8) Uani 1.00 1 d .
C(17) C 0.2443(3) 0.8931(3) -0.05074(15) 0.0311(8) Uani 1.00 1 d .
C(18) C 0.0890(4) 0.9104(3) -0.06400(18) 0.0430(10) Uani 1.00 1 d .
C(19) C 0.0257(4) 1.0259(4) -0.1010(2) 0.0502(11) Uani 1.00 1 d .
C(20) C 0.1182(4) 1.1201(3) -0.12499(17) 0.0415(10) Uani 1.00 1 d .
C(21) C 0.2736(4) 1.1013(3) -0.11128(17) 0.0419(10) Uani 1.00 1 d .
C(22) C 0.3359(3) 0.9881(3) -0.07454(16) 0.0351(9) Uani 1.00 1 d .
H(1) H 0.2682 0.3746 0.2619 0.047 Uiso 1.00 1 c R
H(2) H 0.3397 0.1434 0.2585 0.049 Uiso 1.00 1 c R
H(3) H 0.3718 0.0469 0.1581 0.044 Uiso 1.00 1 c R
H(4) H 0.3211 0.1885 0.0635 0.044 Uiso 1.00 1 c R
H(5) H 0.2349 0.3642 -0.0335 0.045 Uiso 1.00 1 c R
H(6) H 0.1015 0.4691 -0.0358 0.045 Uiso 1.00 1 c R
H(7) H 0.0959 0.3232 -0.0031 0.045 Uiso 1.00 1 c R
H(8) H 0.5111 0.7156 0.2394 0.046 Uiso 1.00 1 c R
H(9) H 0.7478 0.6394 0.2947 0.055 Uiso 1.00 1 c R
H(10) H 0.8878 0.4805 0.2446 0.053 Uiso 1.00 1 c R
H(11) H 0.7898 0.3962 0.1402 0.048 Uiso 1.00 1 c R
H(12) H 0.5535 0.4736 0.0836 0.039 Uiso 1.00 1 c R
H(13) H 0.0254 0.8448 -0.0478 0.051 Uiso 1.00 1 c R
H(14) H -0.0814 1.0391 -0.1099 0.059 Uiso 1.00 1 c R
H(15) H 0.0747 1.1977 -0.1507 0.048 Uiso 1.00 1 c R
H(16) H 0.3372 1.1670 -0.1275 0.050 Uiso 1.00 1 c R
H(17) H 0.4431 0.9753 -0.0653 0.042 Uiso 1.00 1 c R

loop_
_atom_site_aniso_label
_atom_site_aniso_U_11
_atom_site_aniso_U_22
_atom_site_aniso_U_33
_atom_site_aniso_U_12
_atom_site_aniso_U_13
_atom_site_aniso_U_23
O(1) 0.0357(13) 0.0356(13) 0.0355(13) -0.0022(10) 0.0048(10) 0.0047(10)
O(2) 0.0320(12) 0.0304(12) 0.0361(13) -0.0018(9) 0.0036(10) 0.0066(10)
O(3) 0.0505(15) 0.0384(14) 0.0377(14) 0.0063(11) 0.0101(11) 0.0002(11)
N(1) 0.0392(15) 0.0239(14) 0.0356(16) -0.0029(11) 0.0118(13) 0.0026(11)
C(1) 0.050(2) 0.0329(18) 0.034(2) 0.0006(15) 0.0125(16) 0.0088(15)
C(2) 0.048(2) 0.0364(19) 0.039(2) 0.0036(16) 0.0066(17) 0.0110(16)
C(3) 0.044(2) 0.0214(16) 0.044(2) -0.0045(14) 0.0096(16) 0.0025(15)
C(4) 0.0415(19) 0.0393(19) 0.0307(19) -0.0004(15) 0.0110(15) -0.0004(15)
C(5) 0.0316(17) 0.0321(17) 0.0330(18) -0.0037(13) 0.0077(14) 0.0011(14)
C(6) 0.0311(17) 0.0334(17) 0.0263(17) -0.0059(13) 0.0095(13) 0.0012(13)
C(7) 0.0420(19) 0.0352(19) 0.0340(19) -0.0066(15) 0.0057(15) -0.0045(15)
C(8) 0.0305(16) 0.0277(16) 0.0271(17) -0.0018(13) 0.0071(13) 0.0027(13)
C(9) 0.0406(18) 0.0280(17) 0.0281(17) -0.0041(14) 0.0128(15) 0.0009(13)
C(10) 0.0420(18) 0.0224(15) 0.0251(16) -0.0049(13) 0.0058(14) 0.0042(13)
C(11) 0.055(2) 0.0283(17) 0.0301(18) -0.0008(15) 0.0083(16) 0.0021(14)
C(12) 0.068(2) 0.040(2) 0.0296(19) -0.0012(19) -0.0071(18) 0.0081(17)
C(13) 0.047(2) 0.039(2) 0.046(2) -0.0091(17) -0.0048(18) 0.0057(17)
C(14) 0.040(2) 0.041(2) 0.039(2) -0.0007(16) 0.0060(16) 0.0035(16)
C(15) 0.0413(18) 0.0277(17) 0.0286(18) -0.0067(14) 0.0063(15) -0.0005(13)
C(16) 0.0363(18) 0.0269(16) 0.0243(16) -0.0089(13) 0.0056(14) -0.0030(13)
C(17) 0.0396(18) 0.0279(16) 0.0255(17) 0.0034(14) 0.0053(14) 0.0008(13)
C(18) 0.040(2) 0.039(2) 0.049(2) -0.0072(16) 0.0066(17) 0.0132(17)
C(19) 0.041(2) 0.050(2) 0.058(2) 0.0027(18) 0.0045(19) 0.012(2)
C(20) 0.059(2) 0.0275(18) 0.033(2) -0.0002(16) -0.0021(17) 0.0040(15)
C(21) 0.057(2) 0.0321(19) 0.034(2) -0.0137(17) 0.0038(17) 0.0029(15)
C(22) 0.0401(19) 0.0352(18) 0.0307(18) -0.0063(15) 0.0087(15) 0.0006(14)

loop_
_atom_type_symbol
_atom_type_description
_atom_type_scat_dispersion_real
_atom_type_scat_dispersion_imag
_atom_type_scat_source
C C 0.003 0.002
;
International Tables for Crystallography
(1992, Vol. C, Tables 4.2.6.8 and 6.1.1.4)
;
H H 0.000 0.000
;
International Tables for Crystallography
(1992, Vol. C, Table 6.1.1.4)
;
N N 0.006 0.003
;
International Tables for Crystallography
(1992, Vol. C, Tables 4.2.6.8 and 6.1.1.4)
;
O O 0.011 0.006
;
International Tables for Crystallography
(1992, Vol. C, Tables 4.2.6.8 and 6.1.1.4)
;

loop_
_geom_angle_atom_site_label_1
_geom_angle_atom_site_label_2
_geom_angle_atom_site_label_3
_geom_angle
_geom_angle_publ_flag
C(8) O(2) C(16) 115.9(2) yes
C(1) N(1) C(5) 116.3(2) yes
N(1) C(1) C(2) 124.9(3) yes
C(1) C(2) C(3) 118.3(3) yes
C(2) C(3) C(4) 119.0(3) yes
C(3) C(4) C(5) 118.7(3) yes
N(1) C(5) C(4) 122.8(2) yes
N(1) C(5) C(6) 115.4(2) yes
C(4) C(5) C(6) 121.9(3) yes
C(5) C(6) C(7) 117.0(2) yes
C(5) C(6) C(8) 120.4(2) yes
C(7) C(6) C(8) 122.6(2) yes
O(2) C(8) C(6) 118.4(2) yes
O(2) C(8) C(9) 113.2(2) yes
C(6) C(8) C(9) 128.0(2) yes
O(3) C(9) C(8) 118.8(2) yes
O(3) C(9) C(10) 120.9(2) yes
C(8) C(9) C(10) 120.0(2) yes
C(9) C(10) C(11) 118.3(2) yes
C(9) C(10) C(15) 122.2(2) yes
C(11) C(10) C(15) 119.3(2) yes
C(10) C(11) C(12) 120.7(3) yes
C(11) C(12) C(13) 119.8(3) yes
C(12) C(13) C(14) 120.2(3) yes
C(13) C(14) C(15) 120.5(3) yes
C(10) C(15) C(14) 119.4(2) yes
O(1) C(16) O(2) 120.9(2) yes
O(1) C(16) C(17) 126.4(3) yes
O(2) C(16) C(17) 112.6(2) yes
C(16) C(17) C(18) 122.0(3) yes
C(16) C(17) C(22) 118.0(2) yes
C(18) C(17) C(22) 120.0(2) yes
C(17) C(18) C(19) 119.4(3) yes
C(18) C(19) C(20) 120.2(3) yes
C(19) C(20) C(21) 119.6(3) yes
C(20) C(21) C(22) 120.1(3) yes
C(17) C(22) C(21) 120.6(3) yes
N(1) C(1) H(1) 117.3 no
C(2) C(1) H(1) 117.8 no
C(1) C(2) H(2) 120.9 no
C(3) C(2) H(2) 120.7 no
C(2) C(3) H(3) 120.6 no
C(4) C(3) H(3) 120.5 no
C(3) C(4) H(4) 121.0 no
C(5) C(4) H(4) 120.3 no
C(6) C(7) H(5) 109.8 no
C(6) C(7) H(6) 109.1 no
C(6) C(7) H(7) 109.5 no
H(5) C(7) H(6) 109.5 no
H(5) C(7) H(7) 109.5 no
H(6) C(7) H(7) 109.5 no
C(10) C(11) H(8) 119.4 no
C(12) C(11) H(8) 119.9 no
C(11) C(12) H(9) 120.1 no
C(13) C(12) H(9) 120.1 no
C(12) C(13) H(10) 119.9 no
C(14) C(13) H(10) 119.8 no
C(13) C(14) H(11) 119.8 no
C(15) C(14) H(11) 119.7 no
C(10) C(15) H(12) 120.1 no
C(14) C(15) H(12) 120.5 no
C(17) C(18) H(13) 120.1 no
C(19) C(18) H(13) 120.4 no
C(18) C(19) H(14) 119.9 no
C(20) C(19) H(14) 119.9 no
C(19) C(20) H(15) 120.0 no
C(21) C(20) H(15) 120.4 no
C(20) C(21) H(16) 119.4 no
C(22) C(21) H(16) 120.4 no
C(17) C(22) H(17) 119.5 no
C(21) C(22) H(17) 119.9 no

loop_
_geom_bond_atom_site_label_1
_geom_bond_atom_site_label_2
_geom_bond_distance
_geom_bond_publ_flag
O(1) C(16) 1.205(3) yes
O(2) C(8) 1.402(3) yes
O(2) C(16) 1.376(4) yes
O(3) C(9) 1.209(4) yes
N(1) C(1) 1.336(4) yes
N(1) C(5) 1.358(4) yes
C(1) C(2) 1.366(4) yes
C(2) C(3) 1.382(5) yes
C(3) C(4) 1.386(4) yes
C(4) C(5) 1.389(4) yes
C(5) C(6) 1.480(4) yes
C(6) C(7) 1.502(4) yes
C(6) C(8) 1.332(4) yes
C(8) C(9) 1.505(4) yes
C(9) C(10) 1.489(4) yes
C(10) C(11) 1.386(4) yes
C(10) C(15) 1.406(4) yes
C(11) C(12) 1.375(5) yes
C(12) C(13) 1.386(5) yes
C(13) C(14) 1.378(5) yes
C(14) C(15) 1.382(4) yes
C(16) C(17) 1.478(4) yes
C(17) C(18) 1.375(4) yes
C(17) C(22) 1.377(4) yes
C(18) C(19) 1.398(5) yes
C(19) C(20) 1.380(5) yes
C(20) C(21) 1.377(5) yes
C(21) C(22) 1.376(4) yes
C(1) H(1) 0.950 no
C(2) H(2) 0.950 no
C(3) H(3) 0.950 no
C(4) H(4) 0.950 no
C(7) H(5) 0.950 no
C(7) H(6) 0.950 no
C(7) H(7) 0.950 no
C(11) H(8) 0.950 no
C(12) H(9) 0.950 no
C(13) H(10) 0.950 no
C(14) H(11) 0.950 no
C(15) H(12) 0.950 no
C(18) H(13) 0.950 no
C(19) H(14) 0.950 no
C(20) H(15) 0.950 no
C(21) H(16) 0.950 no
C(22) H(17) 0.950 no

loop_
_geom_contact_atom_site_label_1
_geom_contact_atom_site_label_2
_geom_contact_distance
_geom_contact_site_symmetry_2
O(1) O(2) 2.247(3) .
O(1) O(3) 3.175(3) .
O(1) C(4) 3.406(4) 3_665
O(1) C(8) 2.636(4) .
O(1) C(9) 2.812(4) .
O(1) C(10) 3.410(3) .
O(1) C(15) 3.503(3) .
O(1) C(17) 2.398(3) .
O(1) C(21) 3.275(4) 3_675
O(1) C(22) 2.851(3) .
O(1) C(22) 3.266(3) 3_675
O(2) O(1) 2.247(3) .
O(2) O(3) 2.740(3) .
O(2) C(6) 2.349(3) .
O(2) C(7) 2.823(4) .
O(2) C(7) 3.462(4) 3_565
O(2) C(9) 2.428(3) .
O(2) C(17) 2.376(3) .
O(2) C(18) 2.738(4) .
O(3) O(1) 3.175(3) .
O(3) O(2) 2.740(3) .
O(3) N(1) 3.594(3) .
O(3) C(1) 3.324(4) 2_555
O(3) C(2) 3.589(4) 2_555
O(3) C(3) 3.472(4) 1_565
O(3) C(6) 3.514(3) .
O(3) C(8) 2.340(3) .
O(3) C(10) 2.351(3) .
O(3) C(11) 2.809(4) .
O(3) C(15) 3.586(4) .
O(3) C(16) 3.018(4) .
O(3) C(19) 3.576(4) 3_575
N(1) O(3) 3.594(3) .
N(1) C(2) 2.397(4) .
N(1) C(3) 2.791(4) .
N(1) C(4) 2.412(4) .
N(1) C(6) 2.399(4) .
N(1) C(8) 2.835(4) .
N(1) C(9) 2.826(4) .
N(1) C(10) 2.974(4) .
N(1) C(15) 3.475(4) .
C(1) O(3) 3.324(4) 2_545
C(1) C(3) 2.360(4) .
C(1) C(4) 2.702(5) .
C(1) C(5) 2.288(4) .
C(2) O(3) 3.589(4) 2_545
C(2) N(1) 2.397(4) .
C(2) C(4) 2.384(5) .
C(2) C(5) 2.722(4) .
C(3) O(3) 3.472(4) 1_545
C(3) N(1) 2.791(4) .
C(3) C(1) 2.360(4) .
C(3) C(5) 2.387(4) .
C(4) O(1) 3.406(4) 3_665
C(4) N(1) 2.412(4) .
C(4) C(1) 2.702(5) .
C(4) C(2) 2.384(5) .
C(4) C(6) 2.507(4) .
C(4) C(7) 3.011(4) .
C(5) C(1) 2.288(4) .
C(5) C(2) 2.722(4) .
C(5) C(3) 2.387(4) .
C(5) C(7) 2.542(4) .
C(5) C(8) 2.441(4) .
C(5) C(9) 3.013(4) .
C(5) C(10) 3.175(4) .
C(5) C(15) 3.191(4) .
C(6) O(2) 2.349(3) .
C(6) O(3) 3.514(3) .
C(6) N(1) 2.399(4) .
C(6) C(4) 2.507(4) .
C(6) C(9) 2.551(4) .
C(6) C(10) 3.219(4) .
C(6) C(15) 3.286(4) .
C(6) C(16) 3.430(4) .
C(7) O(2) 2.823(4) .
C(7) O(2) 3.462(4) 3_565
C(7) C(4) 3.011(4) .
C(7) C(5) 2.542(4) .
C(7) C(7) 3.563(5) 3_565
C(7) C(8) 2.487(4) .
C(7) C(20) 3.534(4) 1_545
C(8) O(1) 2.636(4) .
C(8) O(3) 2.340(3) .
C(8) N(1) 2.835(4) .
C(8) C(5) 2.441(4) .
C(8) C(7) 2.487(4) .
C(8) C(10) 2.593(4) .
C(8) C(15) 3.026(4) .
C(8) C(16) 2.355(4) .
C(9) O(1) 2.812(4) .
C(9) O(2) 2.428(3) .
C(9) N(1) 2.826(4) .
C(9) C(5) 3.013(4) .
C(9) C(6) 2.551(4) .
C(9) C(11) 2.469(4) .
C(9) C(15) 2.535(4) .
C(9) C(16) 2.865(4) .
C(10) O(1) 3.410(3) .
C(10) O(3) 2.351(3) .
C(10) N(1) 2.974(4) .
C(10) C(5) 3.175(4) .
C(10) C(6) 3.219(4) .
C(10) C(8) 2.593(4) .
C(10) C(12) 2.399(4) .
C(10) C(13) 2.772(4) .
C(10) C(14) 2.407(4) .
C(11) O(3) 2.809(4) .
C(11) C(9) 2.469(4) .
C(11) C(13) 2.388(5) .
C(11) C(14) 2.763(5) .
C(11) C(15) 2.409(4) .
C(12) C(10) 2.399(4) .
C(12) C(14) 2.396(5) .
C(12) C(15) 2.777(4) .
C(12) C(20) 3.562(5) 4_565
C(12) C(21) 3.426(5) 4_565
C(13) C(10) 2.772(4) .
C(13) C(11) 2.388(5) .
C(13) C(15) 2.397(4) .
C(14) C(10) 2.407(4) .
C(14) C(11) 2.763(5) .
C(14) C(12) 2.396(5) .
C(15) O(1) 3.503(3) .
C(15) O(3) 3.586(4) .
C(15) N(1) 3.475(4) .
C(15) C(5) 3.191(4) .
C(15) C(6) 3.286(4) .
C(15) C(8) 3.026(4) .
C(15) C(9) 2.535(4) .
C(15) C(11) 2.409(4) .
C(15) C(12) 2.777(4) .
C(15) C(13) 2.397(4) .
C(16) O(3) 3.018(4) .
C(16) C(6) 3.430(4) .
C(16) C(8) 2.355(4) .
C(16) C(9) 2.865(4) .
C(16) C(18) 2.495(4) .
C(16) C(22) 2.448(4) .
C(17) O(1) 2.398(3) .
C(17) O(2) 2.376(3) .
C(17) C(19) 2.394(4) .
C(17) C(20) 2.768(4) .
C(17) C(21) 2.391(4) .
C(18) O(2) 2.738(4) .
C(18) C(16) 2.495(4) .
C(18) C(20) 2.408(5) .
C(18) C(21) 2.764(5) .
C(18) C(22) 2.383(5) .
C(19) O(3) 3.576(4) 3_575
C(19) C(17) 2.394(4) .
C(19) C(21) 2.383(5) .
C(19) C(22) 2.750(5) .
C(20) C(7) 3.534(4) 1_565
C(20) C(12) 3.562(5) 4_464
C(20) C(17) 2.768(4) .
C(20) C(18) 2.408(5) .
C(20) C(22) 2.386(4) .
C(21) O(1) 3.275(3) 3_675
C(21) C(12) 3.426(5) 4_464
C(21) C(17) 2.391(4) .
C(21) C(18) 2.764(5) .
C(21) C(19) 2.383(5) .
C(22) O(1) 2.851(3) .
C(22) O(1) 3.266(3) 3_675
C(22) C(16) 2.448(4) .
C(22) C(18) 2.383(5) .
C(22) C(19) 2.750(5) .
C(22) C(20) 2.386(4) .
O(1) H(4) 2.745 3_665
O(1) H(5) 2.966 3_665
O(1) H(12) 3.171 .
O(1) H(12) 2.834 3_665
O(1) H(16) 2.962 3_675
O(1) H(17) 2.555 .
O(1) H(17) 2.943 3_675
O(2) H(5) 3.233 .
O(2) H(6) 2.437 .
O(2) H(6) 3.336 3_565
O(2) H(7) 2.761 3_565
O(2) H(11) 3.235 3_665
O(2) H(12) 3.478 3_665
O(2) H(13) 2.407 .
O(3) H(1) 2.584 2_555
O(3) H(2) 3.152 2_555
O(3) H(3) 2.597 1_565
O(3) H(8) 2.546 .
O(3) H(14) 2.731 3_575
O(3) H(16) 3.122 3_675
N(1) H(1) 1.963 .
N(1) H(2) 3.242 .
N(1) H(2) 2.811 2_555
N(1) H(4) 3.260 .
N(1) H(12) 3.573 .
C(1) H(2) 2.026 .
C(1) H(2) 3.171 2_555
C(1) H(3) 3.225 .
C(1) H(8) 3.086 2_545
C(1) H(15) 3.400 4_565
C(2) H(1) 1.995 .
C(2) H(1) 3.232 2_545
C(2) H(3) 2.037 .
C(2) H(4) 3.250 .
C(2) H(8) 3.264 2_545
C(2) H(10) 3.296 2_645
C(2) H(15) 3.317 4_565
C(3) H(1) 3.211 .
C(3) H(1) 3.258 2_545
C(3) H(2) 2.038 .
C(3) H(4) 2.044 .
C(3) H(10) 3.215 2_645
C(3) H(14) 2.914 3_565
C(3) H(17) 3.232 3_665
C(4) H(2) 3.250 .
C(4) H(3) 2.039 .
C(4) H(5) 3.125 .
C(4) H(7) 2.823 .
C(4) H(12) 3.302 .
C(4) H(13) 3.090 3_565
C(4) H(14) 3.262 3_565
C(4) H(17) 3.143 3_665
C(5) H(1) 3.144 .
C(5) H(3) 3.251 .
C(5) H(4) 2.041 .
C(5) H(5) 2.962 .
C(5) H(6) 3.281 .
C(5) H(7) 2.589 .
C(5) H(12) 2.933 .
C(5) H(13) 3.340 3_565
C(6) H(4) 2.685 .
C(6) H(5) 2.031 .
C(6) H(6) 2.023 .
C(6) H(6) 3.058 3_565
C(6) H(7) 2.028 .
C(6) H(12) 2.786 .
C(7) H(4) 2.753 .
C(7) H(6) 2.984 3_565
C(7) H(7) 3.555 3_565
C(7) H(11) 3.433 3_665
C(7) H(12) 3.447 3_665
C(7) H(13) 3.222 3_565
C(7) H(15) 3.447 1_545
C(8) H(5) 2.925 .
C(8) H(6) 2.589 .
C(8) H(6) 3.366 3_565
C(8) H(7) 3.196 .
C(8) H(7) 3.399 3_565
C(8) H(12) 2.706 .
C(9) H(1) 3.522 2_555
C(9) H(2) 3.386 2_555
C(9) H(8) 2.605 .
C(9) H(12) 2.714 .
C(9) H(16) 3.091 3_675
C(10) H(8) 2.028 .
C(10) H(9) 3.256 .
C(10) H(11) 3.266 .
C(10) H(12) 2.054 .
C(10) H(16) 2.708 3_675
C(11) H(9) 2.025 .
C(11) H(10) 3.245 .
C(11) H(10) 3.234 2_655
C(11) H(12) 3.268 .
C(11) H(16) 2.826 3_675
C(12) H(8) 2.023 .
C(12) H(10) 2.034 .
C(12) H(11) 3.252 .
C(12) H(11) 3.558 2_655
C(12) H(16) 3.333 3_675
C(13) H(2) 3.493 2_655
C(13) H(3) 3.543 2_655
C(13) H(8) 3.247 .
C(13) H(8) 3.341 2_645
C(13) H(9) 2.035 .
C(13) H(9) 3.567 2_645
C(13) H(11) 2.025 .
C(13) H(12) 3.255 .
C(13) H(15) 3.472 3_675
C(13) H(16) 3.512 4_565
C(14) H(5) 3.172 3_665
C(14) H(6) 3.288 3_665
C(14) H(9) 3.253 .
C(14) H(9) 3.207 2_645
C(14) H(10) 2.026 .
C(14) H(12) 2.036 .
C(15) H(5) 2.962 3_665
C(15) H(8) 3.266 .
C(15) H(10) 3.252 .
C(15) H(11) 2.028 .
C(15) H(16) 3.163 3_675
C(16) H(6) 3.496 .
C(16) H(11) 3.163 3_665
C(16) H(12) 3.169 3_665
C(16) H(13) 2.670 .
C(16) H(17) 2.584 .
C(16) H(17) 3.362 3_675
C(17) H(9) 3.238 4_464
C(17) H(11) 3.306 3_665
C(17) H(13) 2.026 .
C(17) H(14) 3.252 .
C(17) H(16) 3.250 .
C(17) H(17) 2.021 .
C(17) H(17) 3.554 3_675
C(18) H(7) 3.247 3_565
C(18) H(9) 3.538 4_464
C(18) H(11) 3.590 3_665
C(18) H(13) 3.581 3_575
C(18) H(14) 2.045 .
C(18) H(15) 3.266 .
C(18) H(17) 3.237 .
C(19) H(1) 3.438 4_464
C(19) H(3) 3.597 3_565
C(19) H(7) 3.473 1_565
C(19) H(9) 3.581 4_464
C(19) H(13) 2.050 .
C(19) H(13) 3.444 3_575
C(19) H(15) 2.029 .
C(19) H(16) 3.239 .
C(20) H(1) 3.539 4_464
C(20) H(5) 3.058 1_565
C(20) H(7) 3.227 1_565
C(20) H(9) 3.317 4_464
C(20) H(13) 3.266 .
C(20) H(14) 2.028 .
C(20) H(16) 2.022 .
C(20) H(17) 3.243 .
C(21) H(5) 3.038 1_565
C(21) H(9) 2.994 4_464
C(21) H(10) 3.440 4_464
C(21) H(14) 3.241 .
C(21) H(15) 2.031 .
C(21) H(17) 2.025 .
C(22) H(3) 3.428 3_665
C(22) H(4) 3.474 1_565
C(22) H(4) 3.472 3_665
C(22) H(9) 2.945 4_464
C(22) H(13) 3.242 .
C(22) H(15) 3.246 .
C(22) H(16) 2.030 .
C(22) H(17) 3.206 3_675
H(1) O(3) 2.584 2_545
H(1) N(1) 1.963 .
H(1) C(2) 1.995 .
H(1) C(2) 3.232 2_555
H(1) C(3) 3.211 .
H(1) C(3) 3.258 2_555
H(1) C(5) 3.144 .
H(1) C(9) 3.522 2_545
H(1) C(19) 3.438 4_565
H(1) C(20) 3.539 4_565
H(1) H(2) 2.297 .
H(1) H(2) 2.740 2_555
H(1) H(3) 2.802 2_555
H(1) H(8) 2.920 2_545
H(1) H(10) 3.505 1_455
H(1) H(14) 2.867 4_565
H(1) H(15) 3.064 4_565
H(2) O(3) 3.152 2_545
H(2) N(1) 3.242 .
H(2) N(1) 2.811 2_545
H(2) C(1) 2.026 .
H(2) C(1) 3.171 2_545
H(2) C(3) 2.038 .
H(2) C(4) 3.250 .
H(2) C(9) 3.386 2_545
H(2) C(13) 3.493 2_645
H(2) H(1) 2.297 .
H(2) H(1) 2.740 2_545
H(2) H(3) 2.351 .
H(2) H(8) 3.225 2_545
H(2) H(10) 2.905 2_645
H(2) H(15) 2.959 4_565
H(3) O(3) 2.597 1_545
H(3) C(1) 3.225 .
H(3) C(2) 2.037 .
H(3) C(4) 2.039 .
H(3) C(5) 3.251 .
H(3) C(13) 3.543 2_645
H(3) C(19) 3.597 3_565
H(3) C(22) 3.428 3_665
H(3) H(1) 2.802 2_545
H(3) H(2) 2.351 .
H(3) H(4) 2.356 .
H(3) H(9) 3.472 2_645
H(3) H(10) 2.730 2_645
H(3) H(14) 2.727 3_565
H(3) H(16) 3.464 3_665
H(3) H(17) 2.786 3_665
H(4) O(1) 2.745 3_665
H(4) N(1) 3.260 .
H(4) C(2) 3.250 .
H(4) C(3) 2.044 .
H(4) C(5) 2.041 .
H(4) C(6) 2.685 .
H(4) C(7) 2.753 .
H(4) C(22) 3.474 1_545
H(4) C(22) 3.472 3_665
H(4) H(3) 2.356 .
H(4) H(5) 2.620 .
H(4) H(7) 2.560 .
H(4) H(12) 3.397 .
H(4) H(13) 3.074 3_565
H(4) H(14) 3.323 3_565
H(4) H(17) 2.621 3_665
H(5) O(1) 2.966 3_665
H(5) O(2) 3.233 .
H(5) C(4) 3.125 .
H(5) C(5) 2.962 .
H(5) C(6) 2.031 .
H(5) C(8) 2.925 .
H(5) C(14) 3.172 3_665
H(5) C(15) 2.962 3_665
H(5) C(20) 3.058 1_545
H(5) C(21) 3.038 1_545
H(5) H(4) 2.620 .
H(5) H(6) 1.551 .
H(5) H(7) 1.551 .
H(5) H(11) 3.163 3_665
H(5) H(12) 3.532 .
H(5) H(12) 2.799 3_665
H(5) H(15) 3.029 1_545
H(5) H(16) 2.981 1_545
H(6) O(2) 2.437 .
H(6) O(2) 3.336 3_565
H(6) C(5) 3.281 .
H(6) C(6) 2.023 .
H(6) C(6) 3.058 3_565
H(6) C(7) 2.984 3_565
H(6) C(8) 2.589 .
H(6) C(8) 3.366 3_565
H(6) C(14) 3.288 3_665
H(6) C(16) 3.496 .
H(6) H(5) 1.551 .
H(6) H(6) 2.630 3_565
H(6) H(7) 1.551 .
H(6) H(7) 2.872 3_565
H(6) H(11) 2.853 3_665
H(6) H(12) 3.469 3_665
H(6) H(15) 3.498 1_545
H(7) O(2) 2.761 3_565
H(7) C(4) 2.823 .
H(7) C(5) 2.589 .
H(7) C(6) 2.028 .
H(7) C(7) 3.555 3_565
H(7) C(8) 3.196 .
H(7) C(8) 3.399 3_565
H(7) C(18) 3.247 3_565
H(7) C(19) 3.473 1_545
H(7) C(20) 3.227 1_545
H(7) H(4) 2.560 .
H(7) H(5) 1.551 .
H(7) H(6) 1.551 .
H(7) H(6) 2.872 3_565
H(7) H(13) 2.304 3_565
H(7) H(15) 3.267 1_545
H(8) O(3) 2.546 .
H(8) C(1) 3.086 2_555
H(8) C(2) 3.264 2_555
H(8) C(9) 2.605 .
H(8) C(10) 2.028 .
H(8) C(12) 2.023 .
H(8) C(13) 3.247 .
H(8) C(13) 3.341 2_655
H(8) C(15) 3.266 .
H(8) H(1) 2.920 2_555
H(8) H(2) 3.225 2_555
H(8) H(9) 2.325 .
H(8) H(10) 2.679 2_655
H(8) H(11) 3.269 2_655
H(8) H(16) 3.123 3_675
H(9) C(10) 3.256 .
H(9) C(11) 2.025 .
H(9) C(13) 2.035 .
H(9) C(13) 3.567 2_655
H(9) C(14) 3.253 .
H(9) C(14) 3.207 2_655
H(9) C(17) 3.238 4_565
H(9) C(18) 3.538 4_565
H(9) C(19) 3.581 4_565
H(9) C(20) 3.317 4_565
H(9) C(21) 2.994 4_565
H(9) C(22) 2.945 4_565
H(9) H(3) 3.472 2_655
H(9) H(8) 2.325 .
H(9) H(10) 2.336 .
H(9) H(10) 3.508 2_655
H(9) H(11) 2.847 2_655
H(9) H(16) 3.358 4_565
H(9) H(17) 3.282 4_565
H(10) C(2) 3.296 2_655
H(10) C(3) 3.215 2_655
H(10) C(11) 3.245 .
H(10) C(11) 3.234 2_645
H(10) C(12) 2.034 .
H(10) C(14) 2.026 .
H(10) C(15) 3.252 .
H(10) C(21) 3.440 4_565
H(10) H(1) 3.505 1_655
H(10) H(2) 2.905 2_655
H(10) H(3) 2.730 2_655
H(10) H(8) 2.679 2_645
H(10) H(9) 2.336 .
H(10) H(9) 3.508 2_645
H(10) H(11) 2.323 .
H(10) H(16) 3.120 4_565
H(11) O(2) 3.235 3_665
H(11) C(7) 3.433 3_665
H(11) C(10) 3.266 .
H(11) C(12) 3.252 .
H(11) C(12) 3.558 2_645
H(11) C(13) 2.025 .
H(11) C(15) 2.028 .
H(11) C(16) 3.163 3_665
H(11) C(17) 3.306 3_665
H(11) C(18) 3.590 3_665
H(11) H(5) 3.163 3_665
H(11) H(6) 2.853 3_665
H(11) H(8) 3.269 2_645
H(11) H(9) 2.847 2_645
H(11) H(10) 2.323 .
H(11) H(12) 2.334 .
H(11) H(13) 3.598 3_665
H(12) O(1) 3.171 .
H(12) O(1) 2.834 3_665
H(12) O(2) 3.478 3_665
H(12) N(1) 3.573 .
H(12) C(4) 3.302 .
H(12) C(5) 2.933 .
H(12) C(6) 2.786 .
H(12) C(7) 3.447 3_665
H(12) C(8) 2.706 .
H(12) C(9) 2.714 .
H(12) C(10) 2.054 .
H(12) C(11) 3.268 .
H(12) C(13) 3.255 .
H(12) C(14) 2.036 .
H(12) C(16) 3.169 3_665
H(12) H(4) 3.397 .
H(12) H(5) 3.532 .
H(12) H(5) 2.799 3_665
H(12) H(6) 3.469 3_665
H(12) H(11) 2.334 .
H(12) H(12) 3.462 3_665
H(13) O(2) 2.407 .
H(13) C(4) 3.090 3_565
H(13) C(5) 3.340 3_565
H(13) C(7) 3.222 3_565
H(13) C(16) 2.670 .
H(13) C(17) 2.026 .
H(13) C(18) 3.581 3_575
H(13) C(19) 2.050 .
H(13) C(19) 3.444 3_575
H(13) C(20) 3.266 .
H(13) C(22) 3.242 .
H(13) H(4) 3.074 3_565
H(13) H(7) 2.304 3_565
H(13) H(11) 3.598 3_665
H(13) H(14) 2.352 .
H(13) H(14) 3.406 3_575
H(14) O(3) 2.731 3_575
H(14) C(3) 2.914 3_565
H(14) C(4) 3.262 3_565
H(14) C(17) 3.252 .
H(14) C(18) 2.045 .
H(14) C(20) 2.028 .
H(14) C(21) 3.241 .
H(14) H(1) 2.867 4_464
H(14) H(3) 2.727 3_565
H(14) H(4) 3.323 3_565
H(14) H(13) 2.352 .
H(14) H(13) 3.406 3_575
H(14) H(15) 2.328 .
H(15) C(1) 3.400 4_464
H(15) C(2) 3.317 4_464
H(15) C(7) 3.447 1_565
H(15) C(13) 3.472 3_675
H(15) C(18) 3.266 .
H(15) C(19) 2.029 .
H(15) C(21) 2.031 .
H(15) C(22) 3.246 .
H(15) H(1) 3.064 4_464
H(15) H(2) 2.959 4_464
H(15) H(5) 3.029 1_565
H(15) H(6) 3.498 1_565
H(15) H(7) 3.267 1_565
H(15) H(14) 2.328 .
H(15) H(16) 2.325 .
H(16) O(1) 2.962 3_675
H(16) O(3) 3.122 3_675
H(16) C(9) 3.091 3_675
H(16) C(10) 2.708 3_675
H(16) C(11) 2.826 3_675
H(16) C(12) 3.333 3_675
H(16) C(13) 3.512 4_464
H(16) C(15) 3.163 3_675
H(16) C(17) 3.250 .
H(16) C(19) 3.239 .
H(16) C(20) 2.022 .
H(16) C(22) 2.030 .
H(16) H(3) 3.464 3_665
H(16) H(5) 2.981 1_565
H(16) H(8) 3.123 3_675
H(16) H(9) 3.358 4_464
H(16) H(10) 3.120 4_464
H(16) H(15) 2.325 .
H(16) H(17) 2.331 .
H(17) O(1) 2.555 .
H(17) O(1) 2.943 3_675
H(17) C(3) 3.232 3_665
H(17) C(4) 3.143 3_665
H(17) C(16) 2.584 .
H(17) C(16) 3.362 3_675
H(17) C(17) 2.021 .
H(17) C(17) 3.554 3_675
H(17) C(18) 3.237 .
H(17) C(20) 3.243 .
H(17) C(21) 2.025 .
H(17) C(22) 3.206 3_675
H(17) H(3) 2.786 3_665
H(17) H(4) 2.621 3_665
H(17) H(9) 3.282 4_464
H(17) H(16) 2.331 .
H(17) H(17) 2.752 3_675

loop_
_geom_torsion_atom_site_label_1
_geom_torsion_atom_site_label_2
_geom_torsion_atom_site_label_3
_geom_torsion_atom_site_label_4
_geom_torsion
C(8) O(2) C(16) O(1) 15.5(4)
C(8) O(2) C(16) C(17) -166.1(2)
C(16) O(2) C(8) C(6) -131.1(3)
C(16) O(2) C(8) C(9) 54.7(3)
C(1) N(1) C(5) C(4) 1.3(4)
C(1) N(1) C(5) C(6) -178.3(2)
C(5) N(1) C(1) C(2) -1.3(5)
N(1) C(1) C(2) C(3) 0.9(5)
C(1) C(2) C(3) C(4) -0.5(5)
C(2) C(3) C(4) C(5) 0.6(4)
C(3) C(4) C(5) N(1) -1.1(4)
C(3) C(4) C(5) C(6) 178.6(3)
N(1) C(5) C(6) C(7) -142.5(3)
N(1) C(5) C(6) C(8) 36.2(4)
C(4) C(5) C(6) C(7) 37.8(4)
C(4) C(5) C(6) C(8) -143.4(3)
C(5) C(6) C(8) O(2) -165.7(2)
C(5) C(6) C(8) C(9) 7.5(5)
C(7) C(6) C(8) O(2) 13.0(4)
C(7) C(6) C(8) C(9) -173.8(3)
O(2) C(8) C(9) O(3) 34.8(4)
O(2) C(8) C(9) C(10) -138.8(3)
C(6) C(8) C(9) O(3) -138.7(3)
C(6) C(8) C(9) C(10) 47.7(5)
O(3) C(9) C(10) C(11) 22.7(5)
O(3) C(9) C(10) C(15) -152.5(3)
C(8) C(9) C(10) C(11) -163.9(3)
C(8) C(9) C(10) C(15) 21.0(4)
C(9) C(10) C(11) C(12) -174.0(3)
C(9) C(10) C(15) C(14) 174.6(3)
C(11) C(10) C(15) C(14) -0.5(5)
C(15) C(10) C(11) C(12) 1.3(5)
C(10) C(11) C(12) C(13) -1.3(5)
C(11) C(12) C(13) C(14) 0.5(5)
C(12) C(13) C(14) C(15) 0.3(5)
C(13) C(14) C(15) C(10) -0.3(5)
O(1) C(16) C(17) C(18) -179.5(3)
O(1) C(16) C(17) C(22) -1.2(4)
O(2) C(16) C(17) C(18) 2.2(4)
O(2) C(16) C(17) C(22) -179.5(2)
C(16) C(17) C(18) C(19) 177.4(3)
C(16) C(17) C(22) C(21) -177.9(3)
C(18) C(17) C(22) C(21) 0.4(5)
C(22) C(17) C(18) C(19) -0.9(5)
C(17) C(18) C(19) C(20) 1.3(5)
C(18) C(19) C(20) C(21) -1.3(5)
C(19) C(20) C(21) C(22) 0.9(5)
C(20) C(21) C(22) C(17) -0.4(5)
